data_7045635
loop_
_publ_author_name
'Behnia, Ava'
'Fard, Mahmood A.'
'Blacquiere, Johanna M.'
'Puddephatt, Richard J.'

_publ_section_title
;
 Mild and selective Pd-Ar protonolysis and C-H activation promoted by a
 ligand aryloxide group.
;
_journal_issue 10
_journal_name_full 'Dalton transactions (Cambridge, England : 2003)'
_journal_page_first 3538
_journal_page_last 3548
_journal_paper_doi 10.1039/c8dt00437d
_journal_volume 47
_journal_year 2018
_chemical_formula_sum 'C28 H28 N2 O Pd'
_chemical_formula_weight 514.92
_chemical_name_systematic '[Pd(C6H4(2-t-Bu))(\k3-N,N',O-OC6H4N=CH(2-C5H4N))]'
_space_group_crystal_system monoclinic
_space_group_IT_number 4
_space_group_name_Hall 'P 2yb'
_space_group_name_H-M_alt 'P 1 21 1'
_symmetry_space_group_name_Hall 'P 2yb'
_symmetry_space_group_name_H-M 'P 1 21 1'
_atom_sites_solution_hydrogens geom
_atom_sites_solution_primary dual
_atom_sites_solution_secondary difmap
_audit_creation_method SHELXL-2014/7
_audit_update_record
;
2017-12-15 deposited with the CCDC.
2018-02-12 downloaded from the CCDC.
;
_cell_angle_alpha 90
_cell_angle_beta 91.146(17)
_cell_angle_gamma 90
_cell_formula_units_Z 2
_cell_length_a 8.509(4)
_cell_length_b 9.397(4)
_cell_length_c 14.443(7)
_cell_measurement_reflns_used 9962
_cell_measurement_temperature 110
_cell_measurement_theta_max 32.59
_cell_measurement_theta_min 2.59
_cell_volume 1154.6(9)
_computing_cell_refinement SAINT
_computing_data_collection Apex2
_computing_data_reduction SAINT
_computing_molecular_graphics NRCVAX
_computing_publication_material cif2tables.py
_computing_structure_refinement SHELXL-2014
_computing_structure_solution SHELXT
_diffrn_ambient_temperature 110
_diffrn_detector 'CCD plate'
_diffrn_detector_type 'Bruker Apex2'
_diffrn_measured_fraction_theta_full 0.996
_diffrn_measured_fraction_theta_max 0.996
_diffrn_measurement_device '\k-geometry diffractometer'
_diffrn_measurement_device_type 'Bruker Kappa Axis Apex2'
_diffrn_measurement_method 'phi and omega scans'
_diffrn_radiation_type MoK\a
_diffrn_radiation_wavelength 0.71073
_diffrn_reflns_av_R_equivalents 0.0427
_diffrn_reflns_av_unetI/netI 0.0298
_diffrn_reflns_Laue_measured_fraction_full 0.996
_diffrn_reflns_Laue_measured_fraction_max 0.996
_diffrn_reflns_limit_h_max 9
_diffrn_reflns_limit_h_min -9
_diffrn_reflns_limit_k_max 10
_diffrn_reflns_limit_k_min -10
_diffrn_reflns_limit_l_max 16
_diffrn_reflns_limit_l_min -16
_diffrn_reflns_number 24450
_diffrn_reflns_point_group_measured_fraction_full 0.998
_diffrn_reflns_point_group_measured_fraction_max 0.998
_diffrn_reflns_theta_full 24.249
_diffrn_reflns_theta_max 24.249
_diffrn_reflns_theta_min 3.230
_diffrn_source 'sealed tube'
_exptl_absorpt_coefficient_mu 0.826
_exptl_absorpt_correction_T_max 0.7464
_exptl_absorpt_correction_T_min 0.6571
_exptl_absorpt_correction_type multi-scan
_exptl_absorpt_process_details SADABS
_exptl_crystal_colour red
_exptl_crystal_density_diffrn 1.481
_exptl_crystal_description block
_exptl_crystal_F_000 528
_exptl_crystal_size_max 0.106
_exptl_crystal_size_mid 0.040
_exptl_crystal_size_min 0.040
_refine_diff_density_max 0.826
_refine_diff_density_min -0.354
_refine_diff_density_rms 0.085
_refine_ls_abs_structure_details
;
 Refined as an inversion twin.
;
_refine_ls_abs_structure_Flack 0.41(6)
_refine_ls_extinction_method none
_refine_ls_goodness_of_fit_ref 1.011
_refine_ls_hydrogen_treatment constr
_refine_ls_matrix_type full
_refine_ls_number_parameters 307
_refine_ls_number_reflns 3724
_refine_ls_number_restraints 32
_refine_ls_restrained_S_all 1.040
_refine_ls_R_factor_all 0.0431
_refine_ls_R_factor_gt 0.0372
_refine_ls_shift/su_max 0.001
_refine_ls_shift/su_mean 0.000
_refine_ls_structure_factor_coef Fsqd
_refine_ls_weighting_details 'w=1/[\s^2^(Fo^2^)+(0.0583P)^2^+1.8042P] where P=(Fo^2^+2Fc^2^)/3'
_refine_ls_weighting_scheme calc
_refine_ls_wR_factor_gt 0.0910
_refine_ls_wR_factor_ref 0.0948
_reflns_Friedel_coverage 0.874
_reflns_Friedel_fraction_full 0.999
_reflns_Friedel_fraction_max 0.999
_reflns_number_gt 3471
_reflns_number_total 3724
_reflns_threshold_expression 'I > 2\s(I)'
_cod_data_source_file c8dt00437d2.cif
_cod_data_source_block b17133
_cod_depositor_comments 'Adding full bibliography for 7045635--7045637.cif.'
_cod_database_code 7045635
_shelx_shelxl_version_number 2014/7
_shelx_space_group_comment
;
The symmetry employed for this shelxl refinement is uniquely defined
by the following loop, which should always be used as a source of
symmetry information in preference to the above space-group names.
They are only intended as comments.
;
_shelx_estimated_absorpt_t_min 0.918
_shelx_estimated_absorpt_t_max 0.968

loop_
_space_group_symop_operation_xyz
'x, y, z'
'-x, y+1/2, -z'

loop_
_atom_site_label
_atom_site_type_symbol
_atom_site_fract_x
_atom_site_fract_y
_atom_site_fract_z
_atom_site_U_iso_or_equiv
_atom_site_adp_type
_atom_site_occupancy
_atom_site_site_symmetry_order
_atom_site_calc_flag
_atom_site_refinement_flags_posn
_atom_site_refinement_flags_adp
_atom_site_refinement_flags_occupancy
_atom_site_disorder_assembly
_atom_site_disorder_group
Pd1 Pd 0.48061(5) 0.23739(11) 0.14562(4) 0.02933(18) Uani 1 1 d . . . . .
O1 O 0.3896(7) 0.4216(7) 0.0893(4) 0.0366(14) Uani 1 1 d . . . . .
N1 N 0.3209(8) 0.1438(8) 0.0603(5) 0.0308(16) Uani 1 1 d . . . . .
N2 N 0.5263(7) 0.0288(7) 0.1742(5) 0.0306(15) Uani 1 1 d . . . . .
C1 C 0.2732(9) 0.3868(10) 0.0295(6) 0.0282(18) Uani 1 1 d . . . . .
C2 C 0.2294(7) 0.2463(14) 0.0091(5) 0.0288(15) Uani 1 1 d . . . . .
C3 C 0.1102(9) 0.2106(9) -0.0552(6) 0.035(2) Uani 1 1 d . . . . .
H3A H 0.0838 0.1140 -0.0673 0.041 Uiso 1 1 calc R U . . .
C4 C 0.0328(10) 0.3197(9) -0.1003(7) 0.040(2) Uani 1 1 d . . . . .
H4A H -0.0490 0.2983 -0.1438 0.048 Uiso 1 1 calc R U . . .
C5 C 0.0724(10) 0.4594(9) -0.0832(6) 0.038(2) Uani 1 1 d . . . . .
H5A H 0.0180 0.5329 -0.1157 0.046 Uiso 1 1 calc R U . . .
C6 C 0.1913(9) 0.4955(9) -0.0188(6) 0.0364(19) Uani 1 1 d . . . . .
H6A H 0.2166 0.5926 -0.0076 0.044 Uiso 1 1 calc R U . . .
C7 C 0.3269(10) 0.0103(10) 0.0557(6) 0.0334(19) Uani 1 1 d . . . . .
H7A H 0.2639 -0.0431 0.0132 0.040 Uiso 1 1 calc R U . . .
C8 C 0.4436(8) -0.0597(7) 0.1238(5) 0.0234(17) Uani 1 1 d . . . . .
C9 C 0.4528(10) -0.2065(9) 0.1240(7) 0.038(2) Uani 1 1 d . . . . .
H9A H 0.3880 -0.2639 0.0849 0.046 Uiso 1 1 calc R U . . .
C10 C 0.5620(9) -0.2640(16) 0.1847(5) 0.0433(18) Uani 1 1 d . . . . .
H10A H 0.5760 -0.3643 0.1874 0.052 Uiso 1 1 calc R U . . .
C11 C 0.6509(11) -0.1771(9) 0.2416(7) 0.043(2) Uani 1 1 d . . . . .
H11A H 0.7232 -0.2158 0.2859 0.052 Uiso 1 1 calc R U . . .
C12 C 0.6315(10) -0.0284(8) 0.2323(6) 0.0365(19) Uani 1 1 d . . . . .
H12A H 0.6960 0.0329 0.2690 0.044 Uiso 1 1 calc R U . . .
C13 C 0.6575(10) 0.3287(8) 0.2196(6) 0.036(2) Uani 1 1 d . . . . .
C14 C 0.6497(10) 0.3949(9) 0.3080(6) 0.038(2) Uani 1 1 d . . . . .
C15 C 0.7859(12) 0.4654(10) 0.3408(7) 0.053(3) Uani 1 1 d . U . . .
H15A H 0.7835 0.5101 0.3998 0.064 Uiso 1 1 calc DR U . . .
C16 C 0.9230(12) 0.4723(10) 0.2912(8) 0.053(3) Uani 1 1 d . U . . .
H16A H 1.0109 0.5243 0.3146 0.063 Uiso 1 1 calc R U . . .
C17 C 0.9304(10) 0.4035(9) 0.2082(8) 0.046(2) Uani 1 1 d . . . . .
H17A H 1.0254 0.4030 0.1747 0.055 Uiso 1 1 calc R U . . .
C18 C 0.7984(9) 0.3342(8) 0.1731(7) 0.037(2) Uani 1 1 d . . . . .
H18A H 0.8047 0.2885 0.1146 0.045 Uiso 1 1 calc R U . . .
C19 C 0.5055(11) 0.3896(11) 0.3697(7) 0.049(3) Uani 1 1 d . . . . .
C20 C 0.4819(19) 0.240(3) 0.3914(10) 0.059(4) Uani 0.6 1 d . . P A 1
H20A H 0.3884 0.2295 0.4294 0.088 Uiso 0.6 1 calc R U P A 1
H20B H 0.5740 0.2035 0.4257 0.088 Uiso 0.6 1 calc R U P A 1
H20C H 0.4674 0.1858 0.3339 0.088 Uiso 0.6 1 calc R U P A 1
C21 C 0.3692(16) 0.4554(16) 0.3167(12) 0.044(4) Uani 0.6 1 d . U P A 1
H21A H 0.3594 0.4109 0.2555 0.067 Uiso 0.6 1 calc R U P A 1
H21B H 0.3875 0.5577 0.3096 0.067 Uiso 0.6 1 calc R U P A 1
H21C H 0.2721 0.4402 0.3508 0.067 Uiso 0.6 1 calc R U P A 1
C22 C 0.530(2) 0.391(3) 0.4778(12) 0.073(7) Uani 0.6 1 d . . P A 1
H22A H 0.5544 0.2945 0.4995 0.110 Uiso 0.6 1 calc R U P A 1
H22B H 0.4336 0.4243 0.5069 0.110 Uiso 0.6 1 calc R U P A 1
H22C H 0.6170 0.4549 0.4945 0.110 Uiso 0.6 1 calc R U P A 1
C20A C 0.373(4) 0.265(4) 0.352(2) 0.072(8) Uiso 0.4 1 d . . P A 2
H20D H 0.2846 0.2812 0.3929 0.108 Uiso 0.4 1 calc R U P A 2
H20E H 0.4200 0.1721 0.3649 0.108 Uiso 0.4 1 calc R U P A 2
H20F H 0.3362 0.2689 0.2873 0.108 Uiso 0.4 1 calc R U P A 2
C21A C 0.395(3) 0.531(3) 0.364(2) 0.059(7) Uiso 0.4 1 d . . P A 2
H21D H 0.3031 0.5180 0.4021 0.089 Uiso 0.4 1 calc R U P A 2
H21E H 0.3614 0.5467 0.2991 0.089 Uiso 0.4 1 calc R U P A 2
H21F H 0.4556 0.6137 0.3857 0.089 Uiso 0.4 1 calc R U P A 2
C22A C 0.529(3) 0.483(3) 0.4540(18) 0.069(9) Uiso 0.4 1 d . . P A 2
H22D H 0.4353 0.4785 0.4924 0.104 Uiso 0.4 1 calc R U P A 2
H22E H 0.6208 0.4507 0.4899 0.104 Uiso 0.4 1 calc DR U P A 2
H22F H 0.5454 0.5820 0.4342 0.104 Uiso 0.4 1 calc R U P A 2
C1S C 1.0859(13) 0.5005(12) 0.5748(7) 0.054(3) Uani 1 1 d . . . . .
H1SA H 1.1740 0.5340 0.5418 0.065 Uiso 1 1 calc R U . . .
C2S C 1.0165(12) 0.5864(11) 0.6383(6) 0.052(3) Uani 1 1 d . . . . .
H2SA H 1.0578 0.6786 0.6502 0.062 Uiso 1 1 calc R U . . .
C3S C 0.8874(15) 0.5402(16) 0.6848(7) 0.074(4) Uani 1 1 d . . . . .
H3SA H 0.8398 0.6006 0.7289 0.089 Uiso 1 1 calc R U . . .
C4S C 0.8267(19) 0.4082(18) 0.6682(10) 0.088(4) Uani 1 1 d . U . . .
H4SA H 0.7342 0.3771 0.6979 0.106 Uiso 1 1 calc R U . . .
C5S C 0.9033(19) 0.3213(15) 0.6071(10) 0.086(4) Uani 1 1 d . U . . .
H5SA H 0.8671 0.2265 0.5984 0.103 Uiso 1 1 calc R U . . .
C6S C 1.0295(18) 0.3669(14) 0.5586(8) 0.078(4) Uani 1 1 d . . . . .
H6SB H 1.0773 0.3068 0.5144 0.093 Uiso 1 1 calc R U . . .

loop_
_atom_site_aniso_label
_atom_site_aniso_U_11
_atom_site_aniso_U_22
_atom_site_aniso_U_33
_atom_site_aniso_U_23
_atom_site_aniso_U_13
_atom_site_aniso_U_12
Pd1 0.0236(3) 0.0196(3) 0.0445(3) -0.0084(4) -0.00536(19) -0.0007(3)
O1 0.023(3) 0.033(3) 0.053(4) -0.010(3) -0.016(3) 0.003(3)
N1 0.021(4) 0.026(4) 0.045(4) -0.011(3) 0.007(3) -0.005(3)
N2 0.025(3) 0.020(3) 0.046(4) -0.001(3) 0.003(3) 0.003(3)
C1 0.018(4) 0.026(5) 0.040(5) -0.007(4) 0.005(3) 0.003(4)
C2 0.018(3) 0.024(4) 0.044(4) -0.007(6) 0.002(3) -0.003(5)
C3 0.030(4) 0.023(6) 0.051(4) -0.002(4) 0.006(3) -0.001(3)
C4 0.029(4) 0.037(5) 0.053(5) -0.012(4) -0.006(4) -0.001(4)
C5 0.029(4) 0.037(5) 0.048(5) -0.002(4) -0.001(4) 0.006(4)
C6 0.027(4) 0.028(5) 0.053(5) -0.005(4) -0.006(4) 0.005(3)
C7 0.021(4) 0.035(5) 0.044(5) -0.018(4) -0.001(4) -0.003(4)
C8 0.026(4) 0.009(3) 0.037(4) -0.005(3) 0.025(3) 0.000(3)
C9 0.031(4) 0.029(4) 0.054(5) -0.015(4) 0.011(4) -0.003(3)
C10 0.051(4) 0.020(3) 0.059(4) -0.008(8) 0.021(4) -0.002(7)
C11 0.044(5) 0.033(5) 0.053(6) -0.002(4) 0.001(4) 0.006(4)
C12 0.033(4) 0.025(4) 0.052(5) -0.006(4) -0.008(4) 0.002(3)
C13 0.038(5) 0.013(4) 0.057(5) -0.005(4) -0.013(4) 0.002(3)
C14 0.034(5) 0.024(4) 0.054(5) -0.012(4) -0.017(4) 0.010(3)
C15 0.053(5) 0.036(5) 0.070(5) -0.010(4) -0.029(4) 0.008(4)
C16 0.045(5) 0.036(4) 0.076(6) 0.003(4) -0.028(4) -0.008(4)
C17 0.029(4) 0.030(5) 0.079(7) 0.020(5) -0.014(4) -0.001(4)
C18 0.033(5) 0.020(4) 0.058(5) 0.013(4) -0.012(4) -0.001(3)
C19 0.042(5) 0.051(6) 0.054(6) -0.023(5) -0.011(4) 0.013(4)
C20 0.061(9) 0.067(10) 0.049(7) 0.000(14) 0.013(7) 0.045(13)
C21 0.024(7) 0.039(8) 0.070(9) -0.003(7) 0.001(6) 0.014(6)
C22 0.046(11) 0.14(2) 0.032(9) 0.000(12) -0.010(7) 0.016(12)
C1S 0.056(6) 0.061(7) 0.044(5) -0.004(5) -0.008(5) 0.014(5)
C2S 0.061(6) 0.043(5) 0.050(6) -0.007(5) -0.019(5) 0.008(5)
C3S 0.079(8) 0.107(11) 0.037(6) -0.013(6) 0.008(5) -0.008(8)
C4S 0.092(7) 0.104(7) 0.067(6) 0.013(5) -0.009(5) -0.027(6)
C5S 0.102(7) 0.068(6) 0.087(6) 0.019(5) -0.026(6) -0.019(5)
C6S 0.116(11) 0.063(8) 0.053(6) -0.023(6) -0.038(7) 0.039(8)

loop_
_atom_type_symbol
_atom_type_description
_atom_type_scat_dispersion_real
_atom_type_scat_dispersion_imag
_atom_type_scat_source
C C 0.0033 0.0016 'International Tables Vol C Tables 4.2.6.8 and 6.1.1.4'
H H 0.0000 0.0000 'International Tables Vol C Tables 4.2.6.8 and 6.1.1.4'
N N 0.0061 0.0033 'International Tables Vol C Tables 4.2.6.8 and 6.1.1.4'
O O 0.0106 0.0060 'International Tables Vol C Tables 4.2.6.8 and 6.1.1.4'
Pd Pd -0.9988 1.0072 'International Tables Vol C Tables 4.2.6.8 and 6.1.1.4'

loop_
_geom_angle_atom_site_label_1
_geom_angle_atom_site_label_2
_geom_angle_atom_site_label_3
_geom_angle
N1 Pd1 C13 173.7(3)
N1 Pd1 N2 80.1(3)
C13 Pd1 N2 99.4(3)
N1 Pd1 O1 83.2(3)
C13 Pd1 O1 97.0(3)
N2 Pd1 O1 163.3(2)
C1 O1 Pd1 108.4(5)
C7 N1 C2 131.7(9)
C7 N1 Pd1 116.1(7)
C2 N1 Pd1 111.9(6)
C8 N2 C12 116.4(7)
C8 N2 Pd1 113.7(5)
C12 N2 Pd1 129.8(6)
O1 C1 C2 123.7(8)
O1 C1 C6 119.4(8)
C2 C1 C6 116.8(8)
C1 C2 C3 123.4(9)
C1 C2 N1 112.7(7)
C3 C2 N1 123.9(10)
C4 C3 C2 117.9(8)
C4 C3 H3A 121.0
C2 C3 H3A 121.0
C3 C4 C5 120.9(8)
C3 C4 H4A 119.6
C5 C4 H4A 119.6
C4 C5 C6 121.3(8)
C4 C5 H5A 119.3
C6 C5 H5A 119.3
C5 C6 C1 119.6(8)
C5 C6 H6A 120.2
C1 C6 H6A 120.2
N1 C7 C8 114.9(8)
N1 C7 H7A 122.5
C8 C7 H7A 122.5
N2 C8 C9 127.3(8)
N2 C8 C7 114.9(7)
C9 C8 C7 117.8(8)
C10 C9 C8 115.6(10)
C10 C9 H9A 122.2
C8 C9 H9A 122.2
C9 C10 C11 120.3(13)
C9 C10 H10A 119.9
C11 C10 H10A 119.9
C10 C11 C12 117.9(10)
C10 C11 H11A 121.0
C12 C11 H11A 121.0
N2 C12 C11 122.4(8)
N2 C12 H12A 118.8
C11 C12 H12A 118.8
C18 C13 C14 118.3(8)
C18 C13 Pd1 113.7(6)
C14 C13 Pd1 127.8(7)
C15 C14 C13 117.0(9)
C15 C14 C19 118.9(8)
C13 C14 C19 124.0(7)
C16 C15 C14 123.0(9)
C16 C15 H15A 118.5
C14 C15 H15A 118.5
C17 C16 C15 119.2(9)
C17 C16 H16A 120.4
C15 C16 H16A 120.4
C16 C17 C18 119.5(9)
C16 C17 H17A 120.2
C18 C17 H17A 120.2
C17 C18 C13 122.9(9)
C17 C18 H18A 118.6
C13 C18 H18A 118.6
C20 C19 C21 113.4(11)
C20 C19 C14 105.8(8)
C22A C19 C14 110.8(9)
C21 C19 C14 107.9(10)
C20 C19 C22 79.0(13)
C21 C19 C22 125.9(12)
C14 C19 C22 119.1(9)
C22A C19 C21A 68.5(17)
C14 C19 C21A 114.1(13)
C22A C19 C20A 128.3(14)
C14 C19 C20A 119.2(12)
C21A C19 C20A 100.4(17)
C19 C20 H20A 109.5
C19 C20 H20B 109.5
H20A C20 H20B 109.5
C19 C20 H20C 109.5
H20A C20 H20C 109.5
H20B C20 H20C 109.5
C19 C21 H21A 109.5
C19 C21 H21B 109.5
H21A C21 H21B 109.5
C19 C21 H21C 109.5
H21A C21 H21C 109.5
H21B C21 H21C 109.5
C19 C22 H22A 109.5
C19 C22 H22B 109.5
H22A C22 H22B 109.5
C19 C22 H22C 109.5
H22A C22 H22C 109.5
H22B C22 H22C 109.5
C19 C20A H20D 109.5
C19 C20A H20E 109.5
H20D C20A H20E 109.5
C19 C20A H20F 109.5
H20D C20A H20F 109.5
H20E C20A H20F 109.5
C19 C21A H21D 109.5
C19 C21A H21E 109.5
H21D C21A H21E 109.5
C19 C21A H21F 109.5
H21D C21A H21F 109.5
H21E C21A H21F 109.5
C19 C22A H22D 109.5
C19 C22A H22E 109.5
H22D C22A H22E 109.5
C19 C22A H22F 109.5
H22D C22A H22F 109.5
H22E C22A H22F 109.5
C2S C1S C6S 120.3(12)
C2S C1S H1SA 119.8
C6S C1S H1SA 119.8
C1S C2S C3S 120.3(11)
C1S C2S H2SA 119.9
C3S C2S H2SA 119.9
C4S C3S C2S 120.5(12)
C4S C3S H3SA 119.8
C2S C3S H3SA 119.8
C3S C4S C5S 118.0(14)
C3S C4S H4SA 121.0
C5S C4S H4SA 121.0
C6S C5S C4S 122.1(13)
C6S C5S H5SA 119.0
C4S C5S H5SA 119.0
C5S C6S C1S 118.7(12)
C5S C6S H6SB 120.7
C1S C6S H6SB 120.7

loop_
_geom_bond_atom_site_label_1
_geom_bond_atom_site_label_2
_geom_bond_distance
Pd1 N1 2.018(8)
Pd1 C13 2.019(8)
Pd1 N2 2.039(7)
Pd1 O1 2.057(7)
O1 C1 1.342(10)
N1 C7 1.257(12)
N1 C2 1.434(13)
N2 C8 1.303(10)
N2 C12 1.328(11)
C1 C2 1.401(16)
C1 C6 1.413(13)
C2 C3 1.402(11)
C3 C4 1.376(12)
C3 H3A 0.9500
C4 C5 1.376(12)
C4 H4A 0.9500
C5 C6 1.403(12)
C5 H5A 0.9500
C6 H6A 0.9500
C7 C8 1.532(13)
C7 H7A 0.9500
C8 C9 1.382(12)
C9 C10 1.375(13)
C9 H9A 0.9500
C10 C11 1.375(14)
C10 H10A 0.9500
C11 C12 1.413(12)
C11 H11A 0.9500
C12 H12A 0.9500
C13 C18 1.387(13)
C13 C14 1.424(13)
C14 C15 1.409(13)
C14 C19 1.532(13)
C15 C16 1.382(15)
C15 H15A 0.9500
C16 C17 1.365(15)
C16 H16A 0.9500
C17 C18 1.385(12)
C17 H17A 0.9500
C18 H18A 0.9500
C19 C20 1.46(3)
C19 C22A 1.51(3)
C19 C21 1.509(17)
C19 C22 1.570(19)
C19 C21A 1.63(3)
C19 C20A 1.64(3)
C20 H20A 0.9800
C20 H20B 0.9800
C20 H20C 0.9800
C21 H21A 0.9800
C21 H21B 0.9800
C21 H21C 0.9800
C22 H22A 0.9800
C22 H22B 0.9800
C22 H22C 0.9800
C20A H20D 0.9800
C20A H20E 0.9800
C20A H20F 0.9800
C21A H21D 0.9800
C21A H21E 0.9800
C21A H21F 0.9800
C22A H22D 0.9800
C22A H22E 0.9800
C22A H22F 0.9800
C1S C2S 1.365(14)
C1S C6S 1.362(18)
C1S H1SA 0.9500
C2S C3S 1.370(16)
C2S H2SA 0.9500
C3S C4S 1.36(2)
C3S H3SA 0.9500
C4S C5S 1.38(2)
C4S H4SA 0.9500
C5S C6S 1.36(2)
C5S H5SA 0.9500
C6S H6SB 0.9500

loop_
_geom_torsion_atom_site_label_1
_geom_torsion_atom_site_label_2
_geom_torsion_atom_site_label_3
_geom_torsion_atom_site_label_4
_geom_torsion
Pd1 O1 C1 C2 -1.9(9)
Pd1 O1 C1 C6 -179.9(6)
O1 C1 C2 C3 -178.4(7)
C6 C1 C2 C3 -0.2(11)
O1 C1 C2 N1 0.8(10)
C6 C1 C2 N1 179.0(7)
C7 N1 C2 C1 -172.9(8)
Pd1 N1 C2 C1 0.7(7)
C7 N1 C2 C3 6.3(12)
Pd1 N1 C2 C3 179.9(5)
C1 C2 C3 C4 -0.1(11)
N1 C2 C3 C4 -179.2(7)
C2 C3 C4 C5 0.6(12)
C3 C4 C5 C6 -0.7(14)
C4 C5 C6 C1 0.4(13)
O1 C1 C6 C5 178.3(8)
C2 C1 C6 C5 0.1(12)
C2 N1 C7 C8 179.6(6)
Pd1 N1 C7 C8 6.2(9)
C12 N2 C8 C9 0.2(11)
Pd1 N2 C8 C9 177.0(6)
C12 N2 C8 C7 -178.4(7)
Pd1 N2 C8 C7 -1.5(7)
N1 C7 C8 N2 -3.1(10)
N1 C7 C8 C9 178.2(7)
N2 C8 C9 C10 0.0(11)
C7 C8 C9 C10 178.5(6)
C8 C9 C10 C11 1.5(11)
C9 C10 C11 C12 -3.0(12)
C8 N2 C12 C11 -1.8(12)
Pd1 N2 C12 C11 -178.0(6)
C10 C11 C12 N2 3.2(13)
C18 C13 C14 C15 1.8(11)
Pd1 C13 C14 C15 -173.0(6)
C18 C13 C14 C19 -176.1(8)
Pd1 C13 C14 C19 9.1(12)
C13 C14 C15 C16 0.1(13)
C19 C14 C15 C16 178.2(9)
C14 C15 C16 C17 -2.7(14)
C15 C16 C17 C18 3.3(13)
C16 C17 C18 C13 -1.3(12)
C14 C13 C18 C17 -1.2(12)
Pd1 C13 C18 C17 174.2(6)
C15 C14 C19 C20 -115.8(10)
C13 C14 C19 C20 62.1(12)
C15 C14 C19 C22A 8.3(17)
C13 C14 C19 C22A -173.9(15)
C15 C14 C19 C21 122.6(10)
C13 C14 C19 C21 -59.5(12)
C15 C14 C19 C22 -29.7(17)
C13 C14 C19 C22 148.2(14)
C15 C14 C19 C21A 83.3(15)
C13 C14 C19 C21A -98.8(15)
C15 C14 C19 C20A -158.3(15)
C13 C14 C19 C20A 19.6(18)
C6S C1S C2S C3S -1.4(15)
C1S C2S C3S C4S -0.1(18)
C2S C3S C4S C5S 3(2)
C3S C4S C5S C6S -5(2)
C4S C5S C6S C1S 3.3(19)
C2S C1S C6S C5S -0.2(16)
